data_1513082
loop_
_publ_author_name
'Mandai, Toshihiko'
'Nozawa, Risa'
'Tsuzuki, Seiji'
'Yoshida, Kazuki'
'Ueno, Kazuhide'
'Dokko, Kaoru'
'Watanabe, Masayoshi'

_publ_section_title
;
 Phase diagrams and solvate structures of binary mixtures of glymes and na
 salts.
;
_journal_issue 48
_journal_name_full 'The journal of physical chemistry. B'
_journal_page_first 15072
_journal_page_last 15085
_journal_paper_doi 10.1021/jp407582m
_journal_volume 117
_journal_year 2013
_chemical_formula_moiety 'C12 H26 F6 Na O6 P'
_chemical_formula_sum 'C12 H26 F6 Na O6 P'
_chemical_formula_weight 434.29
_space_group_IT_number 14
_symmetry_cell_setting monoclinic
_symmetry_Int_Tables_number 14
_symmetry_space_group_name_Hall '-P 2yn'
_symmetry_space_group_name_H-M 'P 1 21/n 1'
_atom_sites_solution_hydrogens geom
_atom_sites_solution_primary direct
_atom_sites_solution_secondary difmap
_cell_angle_alpha 90.0000
_cell_angle_beta 96.437(4)
_cell_angle_gamma 90.0000
_cell_formula_units_Z 4
_cell_length_a 9.568(3)
_cell_length_b 17.117(6)
_cell_length_c 12.039(4)
_cell_measurement_reflns_used 4305
_cell_measurement_temperature 223
_cell_measurement_theta_max 29.91
_cell_measurement_theta_min 1.70
_cell_volume 1959.3(11)
_computing_cell_refinement CrystalClear
_computing_data_collection 'CrystalClear (Rigaku Inc., 2007)'
_computing_data_reduction CrystalClear
_computing_molecular_graphics 'CrystalStructure 4.0'
_computing_publication_material 'CrystalStructure 4.0 (Rigaku, 2010)'
_computing_structure_refinement 'SHELXL97 (Sheldrick, 2008)'
_computing_structure_solution 'SIR92 (Altomare, et al., 1994)'
_diffrn_ambient_temperature 223
_diffrn_detector_area_resol_mean 7.314
_diffrn_measured_fraction_theta_full 0.875
_diffrn_measured_fraction_theta_max 0.875
_diffrn_measurement_device_type 'Rigaku Mercury70'
_diffrn_measurement_method \w
_diffrn_radiation_type 'Mo K\a'
_diffrn_radiation_wavelength 0.71070
_diffrn_reflns_av_R_equivalents 0.0453
_diffrn_reflns_limit_h_max 9
_diffrn_reflns_limit_h_min -13
_diffrn_reflns_limit_k_max 20
_diffrn_reflns_limit_k_min -22
_diffrn_reflns_limit_l_max 13
_diffrn_reflns_limit_l_min -16
_diffrn_reflns_number 16330
_diffrn_reflns_theta_full 30.58
_diffrn_reflns_theta_max 30.58
_diffrn_standards_number 0
_exptl_absorpt_coefficient_mu 0.241
_exptl_absorpt_correction_T_max 0.964
_exptl_absorpt_correction_T_min 0.945
_exptl_absorpt_correction_type numerical
_exptl_absorpt_process_details 'NUMABS (Rigaku, 1999)'
_exptl_crystal_colour colorless
_exptl_crystal_density_diffrn 1.472
_exptl_crystal_density_method 'not measured'
_exptl_crystal_description prism
_exptl_crystal_F_000 904.00
_exptl_crystal_size_max 0.300
_exptl_crystal_size_mid 0.300
_exptl_crystal_size_min 0.150
_refine_diff_density_max 0.520
_refine_diff_density_min -0.540
_refine_ls_extinction_method none
_refine_ls_goodness_of_fit_ref 1.093
_refine_ls_hydrogen_treatment constr
_refine_ls_number_parameters 237
_refine_ls_number_reflns 5272
_refine_ls_number_restraints 0
_refine_ls_R_factor_gt 0.0742
_refine_ls_shift/su_max 0.016
_refine_ls_structure_factor_coef Fsqd
_refine_ls_weighting_details 'w = 1/[\s^2^(Fo^2^)+(0.0948P)^2^+0.5725P] where P=(Fo^2^+2Fc^2^)/3'
_refine_ls_weighting_scheme calc
_refine_ls_wR_factor_ref 0.2171
_reflns_number_gt 3293
_reflns_number_total 5272
_reflns_threshold_expression F^2^>2.0\s(F^2^)
_cod_data_source_file jp407582m_si_002.cif
_cod_data_source_block NaG5PF6
_cod_original_cell_volume 1959.2(11)
_cod_database_code 1513082

loop_
_symmetry_equiv_pos_site_id
_symmetry_equiv_pos_as_xyz
1 +X,+Y,+Z
2 1/2-X,1/2+Y,1/2-Z
3 -X,-Y,-Z
4 1/2+X,1/2-Y,1/2+Z

loop_
_atom_site_label
_atom_site_type_symbol
_atom_site_fract_x
_atom_site_fract_y
_atom_site_fract_z
_atom_site_U_iso_or_equiv
_atom_site_adp_type
_atom_site_occupancy
_atom_site_symmetry_multiplicity
_atom_site_calc_flag
_atom_site_refinement_flags
P1 P -0.06595(8) 0.18775(5) 0.24362(7) 0.0526(3) Uani 1.0 4 d .
Na1 Na 0.26166(10) 0.06531(6) 0.25845(9) 0.0434(3) Uani 1.0 4 d .
F1 F 0.0411(2) 0.11994(14) 0.2262(3) 0.0901(8) Uani 1.0 4 d .
F2 F -0.1499(3) 0.17113(17) 0.1296(3) 0.1210(11) Uani 1.0 4 d .
F3 F 0.0281(3) 0.24832(15) 0.1877(3) 0.0972(9) Uani 1.0 4 d .
F4 F 0.0212(4) 0.20574(19) 0.3600(3) 0.1348(12) Uani 1.0 4 d .
F5 F -0.1569(3) 0.12776(18) 0.3023(3) 0.1254(12) Uani 1.0 4 d .
F6 F -0.1717(3) 0.25681(16) 0.2620(3) 0.1156(11) Uani 1.0 4 d .
O1 O 0.2694(2) 0.09909(13) 0.05522(17) 0.0540(6) Uani 1.0 4 d .
O2 O 0.40310(19) 0.18177(12) 0.23356(17) 0.0491(5) Uani 1.0 4 d .
O3 O 0.4032(2) 0.10502(11) 0.43303(17) 0.0495(5) Uani 1.0 4 d .
O4 O 0.17923(19) 0.00648(12) 0.42835(17) 0.0515(5) Uani 1.0 4 d .
O5 O 0.1359(2) -0.05730(12) 0.21631(19) 0.0565(6) Uani 1.0 4 d .
O6 O 0.4235(3) -0.03997(13) 0.21368(18) 0.0553(6) Uani 1.0 4 d .
C1 C 0.1470(4) 0.0810(3) -0.0200(3) 0.0764(11) Uani 1.0 4 d .
C2 C 0.3121(4) 0.17773(19) 0.0443(3) 0.0574(8) Uani 1.0 4 d .
C3 C 0.4410(4) 0.19115(18) 0.1245(3) 0.0560(8) Uani 1.0 4 d .
C4 C 0.5177(3) 0.19046(18) 0.3189(3) 0.0556(8) Uani 1.0 4 d .
C5 C 0.4615(4) 0.18113(18) 0.4289(3) 0.0583(9) Uani 1.0 4 d .
C6 C 0.3355(4) 0.0936(3) 0.5311(3) 0.0637(9) Uani 1.0 4 d .
C7 C 0.2765(4) 0.0125(2) 0.5266(3) 0.0610(9) Uani 1.0 4 d .
C8 C 0.1144(4) -0.0676(2) 0.4144(3) 0.0632(9) Uani 1.0 4 d .
C9 C 0.0412(4) -0.0708(2) 0.2977(3) 0.0599(8) Uani 1.0 4 d .
C10 C 0.2248(5) -0.1226(2) 0.1995(5) 0.0846(13) Uani 1.0 4 d .
C11 C 0.3457(4) -0.0947(2) 0.1420(4) 0.0703(10) Uani 1.0 4 d .
C12 C 0.5554(4) -0.0236(3) 0.1776(3) 0.0689(10) Uani 1.0 4 d .
H1A H 0.1227 0.0265 -0.0120 0.0916 Uiso 1.0 4 calc R
H1B H 0.1661 0.0908 -0.0962 0.0916 Uiso 1.0 4 calc R
H1C H 0.0693 0.1136 -0.0028 0.0916 Uiso 1.0 4 calc R
H2A H 0.2369 0.2132 0.0611 0.0689 Uiso 1.0 4 calc R
H2B H 0.3327 0.1877 -0.0323 0.0689 Uiso 1.0 4 calc R
H3A H 0.5143 0.1535 0.1109 0.0672 Uiso 1.0 4 calc R
H3B H 0.4774 0.2440 0.1151 0.0672 Uiso 1.0 4 calc R
H4A H 0.5606 0.2422 0.3140 0.0667 Uiso 1.0 4 calc R
H4B H 0.5895 0.1508 0.3104 0.0667 Uiso 1.0 4 calc R
H5A H 0.5372 0.1880 0.4900 0.0700 Uiso 1.0 4 calc R
H5B H 0.3890 0.2205 0.4369 0.0700 Uiso 1.0 4 calc R
H6A H 0.2598 0.1319 0.5340 0.0764 Uiso 1.0 4 calc R
H6B H 0.4030 0.1001 0.5979 0.0764 Uiso 1.0 4 calc R
H7A H 0.3523 -0.0258 0.5243 0.0732 Uiso 1.0 4 calc R
H7B H 0.2289 0.0022 0.5931 0.0732 Uiso 1.0 4 calc R
H8A H 0.0464 -0.0747 0.4688 0.0759 Uiso 1.0 4 calc R
H8B H 0.1851 -0.1091 0.4257 0.0759 Uiso 1.0 4 calc R
H9A H -0.0027 -0.1222 0.2846 0.0719 Uiso 1.0 4 calc R
H9B H -0.0335 -0.0314 0.2893 0.0719 Uiso 1.0 4 calc R
H10A H 0.1717 -0.1623 0.1537 0.1015 Uiso 1.0 4 calc R
H10B H 0.2593 -0.1462 0.2716 0.1015 Uiso 1.0 4 calc R
H11A H 0.4059 -0.1388 0.1265 0.0844 Uiso 1.0 4 calc R
H11B H 0.3114 -0.0697 0.0709 0.0844 Uiso 1.0 4 calc R
H12A H 0.5422 -0.0048 0.1011 0.0827 Uiso 1.0 4 calc R
H12B H 0.6118 -0.0708 0.1814 0.0827 Uiso 1.0 4 calc R
H12C H 0.6029 0.0160 0.2254 0.0827 Uiso 1.0 4 calc R

loop_
_atom_site_aniso_label
_atom_site_aniso_U_11
_atom_site_aniso_U_22
_atom_site_aniso_U_33
_atom_site_aniso_U_12
_atom_site_aniso_U_13
_atom_site_aniso_U_23
P1 0.0483(5) 0.0553(5) 0.0566(6) 0.0069(4) 0.0167(4) 0.0113(4)
Na1 0.0460(6) 0.0420(7) 0.0424(6) -0.0007(5) 0.0050(5) 0.0011(5)
F1 0.0710(13) 0.0865(17) 0.117(2) 0.0353(11) 0.0281(12) 0.0208(14)
F2 0.127(3) 0.109(3) 0.112(3) 0.0114(17) -0.0548(19) -0.0089(17)
F3 0.0776(14) 0.0976(19) 0.120(2) -0.0088(12) 0.0280(13) 0.0444(16)
F4 0.193(3) 0.133(3) 0.0702(18) -0.010(3) -0.022(2) 0.0072(17)
F5 0.0802(15) 0.112(3) 0.196(4) 0.0128(14) 0.0667(18) 0.078(2)
F6 0.129(2) 0.086(2) 0.144(3) 0.0426(16) 0.0686(19) 0.0173(17)
O1 0.0524(11) 0.0616(14) 0.0470(12) -0.0005(10) 0.0017(9) 0.0049(10)
O2 0.0448(10) 0.0559(13) 0.0469(12) -0.0022(9) 0.0060(8) 0.0010(9)
O3 0.0556(11) 0.0457(12) 0.0457(12) -0.0038(9) -0.0015(9) 0.0015(9)
O4 0.0531(11) 0.0531(13) 0.0462(12) -0.0030(9) -0.0039(9) 0.0102(10)
O5 0.0609(13) 0.0460(12) 0.0625(15) -0.0039(9) 0.0072(10) -0.0029(10)
O6 0.0635(13) 0.0548(13) 0.0482(12) 0.0078(10) 0.0088(10) -0.0027(10)
C1 0.0550(19) 0.114(4) 0.058(3) -0.002(2) -0.0035(16) -0.003(2)
C2 0.0690(19) 0.058(2) 0.0471(18) 0.0094(15) 0.0155(14) 0.0131(14)
C3 0.0610(18) 0.0512(19) 0.060(2) -0.0042(14) 0.0232(15) 0.0027(14)
C4 0.0482(16) 0.0482(18) 0.069(3) -0.0099(13) 0.0004(14) -0.0003(15)
C5 0.069(2) 0.0465(18) 0.056(2) -0.0071(14) -0.0101(15) -0.0021(14)
C6 0.072(2) 0.076(3) 0.0415(18) -0.0068(18) -0.0000(15) -0.0006(16)
C7 0.0602(18) 0.076(3) 0.0452(18) -0.0032(16) -0.0025(14) 0.0157(16)
C8 0.0665(19) 0.057(2) 0.066(3) -0.0118(15) 0.0040(16) 0.0157(16)
C9 0.0596(18) 0.058(2) 0.062(2) -0.0147(15) 0.0049(15) 0.0029(16)
C10 0.090(3) 0.043(2) 0.123(4) -0.0038(18) 0.025(3) -0.014(2)
C11 0.082(3) 0.055(2) 0.075(3) 0.0087(17) 0.0131(19) -0.0212(18)
C12 0.067(2) 0.082(3) 0.059(3) 0.0133(18) 0.0121(16) 0.0006(18)

loop_
_atom_type_symbol
_atom_type_description
_atom_type_scat_dispersion_real
_atom_type_scat_dispersion_imag
_atom_type_scat_source
C C 0.0033 0.0016
;
International Tables for Crystallography
(1992, Vol. C, Tables 4.2.6.8 and 6.1.1.4)
;
H H 0.0000 0.0000
;
International Tables for Crystallography
(1992, Vol. C, Table 6.1.1.4)
;
F F 0.0171 0.0103
;
International Tables for Crystallography
(1992, Vol. C, Tables 4.2.6.8 and 6.1.1.4)
;
Na Na 0.0362 0.0249
;
International Tables for Crystallography
(1992, Vol. C, Tables 4.2.6.8 and 6.1.1.4)
;
O O 0.0106 0.0060
;
International Tables for Crystallography
(1992, Vol. C, Tables 4.2.6.8 and 6.1.1.4)
;
P P 0.1023 0.0942
;
International Tables for Crystallography
(1992, Vol. C, Tables 4.2.6.8 and 6.1.1.4)
;

loop_
_geom_angle_atom_site_label_1
_geom_angle_atom_site_label_2
_geom_angle_atom_site_label_3
_geom_angle
_geom_angle_publ_flag
F1 P1 F2 91.55(15) yes
F1 P1 F3 90.94(14) yes
F1 P1 F4 88.58(16) yes
F1 P1 F5 88.84(15) yes
F1 P1 F6 179.11(14) yes
F2 P1 F3 90.36(16) yes
F2 P1 F4 179.25(18) yes
F2 P1 F5 91.15(17) yes
F2 P1 F6 89.13(16) yes
F3 P1 F4 88.89(17) yes
F3 P1 F5 178.48(16) yes
F3 P1 F6 88.47(15) yes
F4 P1 F5 89.59(18) yes
F4 P1 F6 90.74(17) yes
F5 P1 F6 91.73(16) yes
F1 Na1 O1 82.47(9) yes
F1 Na1 O2 99.06(9) yes
F1 Na1 O3 115.97(9) yes
F1 Na1 O4 86.22(9) yes
F1 Na1 O5 83.87(9) yes
F1 Na1 O6 147.52(9) yes
O1 Na1 O2 67.53(8) yes
O1 Na1 O3 133.68(8) yes
O1 Na1 O4 159.56(8) yes
O1 Na1 O5 93.60(8) yes
O1 Na1 O6 82.45(8) yes
O2 Na1 O3 67.73(7) yes
O2 Na1 O4 131.42(8) yes
O2 Na1 O5 160.13(9) yes
O2 Na1 O6 101.45(9) yes
O3 Na1 O4 66.73(8) yes
O3 Na1 O5 128.65(9) yes
O3 Na1 O6 95.11(8) yes
O4 Na1 O5 68.21(8) yes
O4 Na1 O6 98.52(8) yes
O5 Na1 O6 68.59(8) yes
P1 F1 Na1 150.86(15) yes
Na1 O1 C1 116.9(2) yes
Na1 O1 C2 110.34(18) yes
C1 O1 C2 111.8(3) yes
Na1 O2 C3 114.23(17) yes
Na1 O2 C4 112.86(18) yes
C3 O2 C4 113.7(3) yes
Na1 O3 C5 113.77(17) yes
Na1 O3 C6 114.31(17) yes
C5 O3 C6 111.8(3) yes
Na1 O4 C7 114.59(18) yes
Na1 O4 C8 116.2(2) yes
C7 O4 C8 113.6(3) yes
Na1 O5 C9 109.44(18) yes
Na1 O5 C10 114.4(2) yes
C9 O5 C10 113.8(3) yes
Na1 O6 C11 108.27(19) yes
Na1 O6 C12 121.8(2) yes
C11 O6 C12 111.6(3) yes
O1 C2 C3 108.2(3) yes
O2 C3 C2 107.7(3) yes
O2 C4 C5 107.7(3) yes
O3 C5 C4 108.1(3) yes
O3 C6 C7 107.6(3) yes
O4 C7 C6 107.7(3) yes
O4 C8 C9 107.2(3) yes
O5 C9 C8 111.8(3) yes
O5 C10 C11 108.6(3) yes
O6 C11 C10 108.0(4) yes
O1 C1 H1A 109.475 no
O1 C1 H1B 109.471 no
O1 C1 H1C 109.473 no
H1A C1 H1B 109.467 no
H1A C1 H1C 109.474 no
H1B C1 H1C 109.467 no
O1 C2 H2A 110.067 no
O1 C2 H2B 110.064 no
C3 C2 H2A 110.065 no
C3 C2 H2B 110.069 no
H2A C2 H2B 108.420 no
O2 C3 H3A 110.167 no
O2 C3 H3B 110.168 no
C2 C3 H3A 110.169 no
C2 C3 H3B 110.167 no
H3A C3 H3B 108.470 no
O2 C4 H4A 110.171 no
O2 C4 H4B 110.176 no
C5 C4 H4A 110.161 no
C5 C4 H4B 110.169 no
H4A C4 H4B 108.469 no
O3 C5 H5A 110.067 no
O3 C5 H5B 110.067 no
C4 C5 H5A 110.072 no
C4 C5 H5B 110.076 no
H5A C5 H5B 108.414 no
O3 C6 H6A 110.194 no
O3 C6 H6B 110.197 no
C7 C6 H6A 110.186 no
C7 C6 H6B 110.194 no
H6A C6 H6B 108.485 no
O4 C7 H7A 110.165 no
O4 C7 H7B 110.166 no
C6 C7 H7A 110.164 no
C6 C7 H7B 110.159 no
H7A C7 H7B 108.463 no
O4 C8 H8A 110.273 no
O4 C8 H8B 110.272 no
C9 C8 H8A 110.264 no
C9 C8 H8B 110.266 no
H8A C8 H8B 108.522 no
O5 C9 H9A 109.247 no
O5 C9 H9B 109.261 no
C8 C9 H9A 109.253 no
C8 C9 H9B 109.255 no
H9A C9 H9B 107.921 no
O5 C10 H10A 109.975 no
O5 C10 H10B 109.977 no
C11 C10 H10A 109.979 no
C11 C10 H10B 109.974 no
H10A C10 H10B 108.355 no
O6 C11 H11A 110.106 no
O6 C11 H11B 110.107 no
C10 C11 H11A 110.097 no
C10 C11 H11B 110.101 no
H11A C11 H11B 108.430 no
O6 C12 H12A 109.475 no
O6 C12 H12B 109.479 no
O6 C12 H12C 109.472 no
H12A C12 H12B 109.468 no
H12A C12 H12C 109.468 no
H12B C12 H12C 109.465 no

loop_
_geom_bond_atom_site_label_1
_geom_bond_atom_site_label_2
_geom_bond_distance
_geom_bond_publ_flag
P1 F1 1.578(3) yes
P1 F2 1.537(3) yes
P1 F3 1.573(3) yes
P1 F4 1.578(3) yes
P1 F5 1.564(4) yes
P1 F6 1.588(3) yes
Na1 F1 2.301(3) yes
Na1 O1 2.523(3) yes
Na1 O2 2.447(3) yes
Na1 O3 2.465(3) yes
Na1 O4 2.486(3) yes
Na1 O5 2.444(3) yes
Na1 O6 2.474(3) yes
O1 C1 1.431(4) yes
O1 C2 1.417(4) yes
O2 C3 1.410(4) yes
O2 C4 1.424(4) yes
O3 C5 1.420(4) yes
O3 C6 1.422(4) yes
O4 C7 1.425(4) yes
O4 C8 1.414(4) yes
O5 C9 1.426(5) yes
O5 C10 1.433(5) yes
O6 C11 1.425(5) yes
O6 C12 1.408(5) yes
C2 C3 1.496(5) yes
C4 C5 1.492(5) yes
C6 C7 1.498(6) yes
C8 C9 1.500(5) yes
C10 C11 1.492(6) yes
C1 H1A 0.970 no
C1 H1B 0.970 no
C1 H1C 0.970 no
C2 H2A 0.980 no
C2 H2B 0.980 no
C3 H3A 0.980 no
C3 H3B 0.980 no
C4 H4A 0.980 no
C4 H4B 0.980 no
C5 H5A 0.980 no
C5 H5B 0.980 no
C6 H6A 0.980 no
C6 H6B 0.980 no
C7 H7A 0.980 no
C7 H7B 0.980 no
C8 H8A 0.980 no
C8 H8B 0.980 no
C9 H9A 0.980 no
C9 H9B 0.980 no
C10 H10A 0.980 no
C10 H10B 0.980 no
C11 H11A 0.980 no
C11 H11B 0.980 no
C12 H12A 0.970 no
C12 H12B 0.970 no
C12 H12C 0.970 no

loop_
_geom_contact_atom_site_label_1
_geom_contact_atom_site_label_2
_geom_contact_distance
_geom_contact_publ_flag
_geom_contact_site_symmetry_2
F1 C1 3.305(5) no .
F1 C9 3.377(5) no .
F3 C2 3.588(5) no .
O1 C11 3.529(5) no .
O4 C10 3.597(6) no .
C8 C10 3.052(7) no .
F3 C5 3.336(5) no 4_454
F3 C10 3.405(5) no 2_555
F3 C11 3.511(5) no 2_555
F5 C4 3.321(4) no 1_455
F5 C7 3.441(5) no 3_556
F5 C8 3.542(6) no 3_556
F6 C2 3.599(5) no 4_455
F6 C4 3.324(5) no 1_455
O5 C1 3.413(4) no 3_555
C1 O5 3.413(4) no 3_555
C2 F6 3.599(5) no 4_554
C4 F5 3.321(4) no 1_655
C4 F6 3.324(5) no 1_655
C5 F3 3.336(5) no 4_555
C7 F5 3.441(5) no 3_556
C8 F5 3.542(6) no 3_556
C10 F3 3.405(5) no 2_545
C11 F3 3.511(5) no 2_545
P1 H1C 3.5979 no .
Na1 H1A 3.4405 no .
Na1 H1C 3.5584 no .
Na1 H2A 3.4615 no .
Na1 H3A 3.4989 no .
Na1 H4B 3.4542 no .
Na1 H5B 3.5455 no .
Na1 H6A 3.5093 no .
Na1 H7A 3.5787 no .
Na1 H9B 3.3295 no .
Na1 H11B 3.3029 no .
Na1 H12C 3.4386 no .
F1 H1A 3.4479 no .
F1 H1C 2.8011 no .
F1 H2A 3.2921 no .
F1 H9B 2.8135 no .
F2 H1C 2.9422 no .
F3 H1C 3.3064 no .
F3 H2A 2.7119 no .
F4 H5B 3.5457 no .
F4 H6A 3.1815 no .
F5 H9B 2.9796 no .
O1 H3A 2.5412 no .
O1 H3B 3.2108 no .
O1 H11B 2.9205 no .
O1 H12A 3.1559 no .
O2 H2A 2.5276 no .
O2 H2B 3.1982 no .
O2 H5A 3.2089 no .
O2 H5B 2.5543 no .
O2 H12C 3.4286 no .
O3 H4A 3.2113 no .
O3 H4B 2.5608 no .
O3 H7A 2.5654 no .
O3 H7B 3.2115 no .
O4 H6A 2.5694 no .
O4 H6B 3.2154 no .
O4 H9A 3.1942 no .
O4 H9B 2.5693 no .
O4 H10B 3.3613 no .
O5 H1A 3.0895 no .
O5 H8A 3.2624 no .
O5 H8B 2.6642 no .
O5 H11A 3.2270 no .
O5 H11B 2.5668 no .
O6 H10A 3.2126 no .
O6 H10B 2.5506 no .
C1 H2A 2.5733 no .
C1 H2B 2.5632 no .
C1 H11B 3.1530 no .
C2 H1A 3.1894 no .
C2 H1B 2.5485 no .
C2 H1C 2.5749 no .
C3 H4A 2.5868 no .
C3 H4B 2.6066 no .
C3 H12A 3.5112 no .
C3 H12C 3.5268 no .
C4 H3A 2.5796 no .
C4 H3B 2.6069 no .
C4 H12C 3.3243 no .
C5 H6A 2.5653 no .
C5 H6B 2.5750 no .
C6 H5A 2.6063 no .
C6 H5B 2.5289 no .
C7 H8A 2.6855 no .
C7 H8B 2.5165 no .
C8 H7A 2.6016 no .
C8 H7B 2.5936 no .
C8 H10B 2.6871 no .
C9 H10A 2.7387 no .
C9 H10B 2.5028 no .
C10 H8B 2.8013 no .
C10 H9A 2.5082 no .
C10 H9B 3.2120 no .
C11 H1A 3.3766 no .
C11 H12A 2.5198 no .
C11 H12B 2.5694 no .
C11 H12C 3.1786 no .
C12 H3A 3.1495 no .
C12 H4B 3.3847 no .
C12 H11A 2.4726 no .
C12 H11B 2.6553 no .
H1A H2A 3.4595 no .
H1A H2B 3.4385 no .
H1A H11B 2.5612 no .
H1B H2A 2.8538 no .
H1B H2B 2.3674 no .
H1B H11B 3.5917 no .
H1C H2A 2.4072 no .
H1C H2B 2.8790 no .
H2A H3A 2.8450 no .
H2A H3B 2.3791 no .
H2B H3A 2.3802 no .
H2B H3B 2.3333 no .
H3A H4A 2.8701 no .
H3A H4B 2.4298 no .
H3A H12A 2.7266 no .
H3A H12C 2.8096 no .
H3B H4A 2.4378 no .
H3B H4B 2.9431 no .
H4A H5A 2.3457 no .
H4A H5B 2.3589 no .
H4B H5A 2.3599 no .
H4B H5B 2.8426 no .
H4B H12C 2.5320 no .
H5A H6A 2.9259 no .
H5A H6B 2.4437 no .
H5B H6A 2.3489 no .
H5B H6B 2.8220 no .
H6A H7A 2.8481 no .
H6A H7B 2.3605 no .
H6B H7A 2.3603 no .
H6B H7B 2.3593 no .
H7A H8A 3.0448 no .
H7A H8B 2.3608 no .
H7B H8A 2.5363 no .
H7B H8B 2.7706 no .
H8A H9A 2.3593 no .
H8A H9B 2.3311 no .
H8A H10B 3.5161 no .
H8B H9A 2.3416 no .
H8B H9B 2.8415 no .
H8B H10A 3.3872 no .
H8B H10B 2.1548 no .
H9A H10A 2.5157 no .
H9A H10B 2.5624 no .
H9B H10A 3.5014 no .
H9B H10B 3.4478 no .
H10A H11A 2.3356 no .
H10A H11B 2.3649 no .
H10B H11A 2.3634 no .
H10B H11B 2.8411 no .
H11A H12A 2.6728 no .
H11A H12B 2.3196 no .
H11A H12C 3.3904 no .
H11B H12A 2.4627 no .
H11B H12B 3.0291 no .
H11B H12C 3.4980 no .
P1 H4B 3.5369 no 1_455
F2 H3A 3.2096 no 1_455
F2 H4B 3.5065 no 1_455
F2 H5A 3.5387 no 4_454
F2 H5B 3.0255 no 4_454
F2 H10A 3.3974 no 3_555
F2 H11B 3.2232 no 3_555
F3 H5A 2.6284 no 4_454
F3 H5B 3.2048 no 4_454
F3 H6B 3.0069 no 4_454
F3 H10B 2.7233 no 2_555
F3 H11A 2.9700 no 2_555
F4 H2B 2.9642 no 4_455
F4 H3B 3.2616 no 4_455
F4 H8A 3.1625 no 3_556
F4 H11A 2.7510 no 2_555
F5 H4A 3.3540 no 1_455
F5 H4B 2.4709 no 1_455
F5 H7A 3.4314 no 3_556
F5 H7B 2.6842 no 3_556
F5 H8A 2.9813 no 3_556
F5 H8B 3.3314 no 3_556
F5 H12C 3.0521 no 1_455
F6 H1B 3.5662 no 4_455
F6 H2B 2.6479 no 4_455
F6 H4A 2.7158 no 1_455
F6 H4B 3.0252 no 1_455
F6 H6A 3.3450 no 4_454
F6 H6B 3.2756 no 4_454
F6 H11A 3.2711 no 2_555
F6 H12B 3.0677 no 2_555
O1 H12A 3.1873 no 3_655
O1 H12B 3.2197 no 3_655
O2 H9A 3.5016 no 2_555
O2 H10A 3.1133 no 2_555
O2 H10B 3.3271 no 2_555
O3 H7A 2.7024 no 3_656
O4 H8A 2.8562 no 3_556
O5 H1A 3.3301 no 3_555
O5 H1B 3.1363 no 3_555
O5 H1C 3.2032 no 3_555
O6 H6B 2.8493 no 3_656
C1 H1A 3.2273 no 3_555
C1 H9A 3.4009 no 3_555
C1 H9B 3.4096 no 3_555
C1 H10A 3.5677 no 3_555
C1 H12A 3.4857 no 3_655
C1 H12B 3.1839 no 3_655
C2 H5A 3.4994 no 4_454
C2 H12B 3.4213 no 3_655
C3 H9A 3.4069 no 2_555
C4 H7A 3.5391 no 3_656
C4 H9A 3.4372 no 2_555
C4 H10A 3.1425 no 2_555
C5 H2A 3.4366 no 4_555
C5 H7A 3.2147 no 3_656
C5 H10A 3.0836 no 2_555
C6 H7A 3.3414 no 3_656
C6 H12B 3.4641 no 3_656
C6 H12C 3.4755 no 3_656
C7 H4B 3.5681 no 3_656
C7 H8A 3.2748 no 3_556
C7 H9B 3.4029 no 3_556
C7 H12C 3.1155 no 3_656
C8 H3B 3.3507 no 2_545
C8 H7B 3.4616 no 3_556
C8 H8A 3.2804 no 3_556
C9 H1B 2.9759 no 3_555
C9 H3B 3.3508 no 2_545
C9 H4A 3.5650 no 2_545
C9 H7B 3.2478 no 3_556
C10 H1C 3.4725 no 3_555
C10 H4A 3.5689 no 2_545
C10 H5B 3.2690 no 2_545
C12 H1B 3.1576 no 3_655
C12 H2B 3.5375 no 3_655
C12 H6B 2.9898 no 3_656
C12 H7B 3.2770 no 3_656
C12 H12A 3.4157 no 3_655
H1A O5 3.3301 no 3_555
H1A C1 3.2273 no 3_555
H1A H1A 2.5628 no 3_555
H1A H1C 3.0370 no 3_555
H1A H9B 3.3532 no 3_555
H1A H12A 3.5131 no 3_655
H1A H12B 3.5146 no 3_655
H1B F6 3.5662 no 4_554
H1B O5 3.1363 no 3_555
H1B C9 2.9759 no 3_555
H1B C12 3.1576 no 3_655
H1B H4A 3.1806 no 4_454
H1B H9A 2.6614 no 3_555
H1B H9B 2.7184 no 3_555
H1B H10A 3.4532 no 3_555
H1B H12A 3.1615 no 3_655
H1B H12B 2.4844 no 3_655
H1B H12C 3.3791 no 3_655
H1C O5 3.2032 no 3_555
H1C C10 3.4725 no 3_555
H1C H1A 3.0370 no 3_555
H1C H4A 3.3057 no 4_454
H1C H5A 3.4110 no 4_454
H1C H5B 3.3596 no 4_454
H1C H9A 3.3846 no 3_555
H1C H10A 2.8943 no 3_555
H2A C5 3.4366 no 4_454
H2A H4A 3.3396 no 4_454
H2A H5A 2.6227 no 4_454
H2A H8B 3.1315 no 2_555
H2A H10B 3.1360 no 2_555
H2B F4 2.9642 no 4_554
H2B F6 2.6479 no 4_554
H2B C12 3.5375 no 3_655
H2B H4A 3.2496 no 4_454
H2B H5A 3.5725 no 4_454
H2B H11A 2.9798 no 3_655
H2B H12A 3.4845 no 3_655
H2B H12B 2.7781 no 3_655
H3A F2 3.2096 no 1_655
H3A H11A 3.0500 no 3_655
H3A H11B 3.2317 no 3_655
H3B F4 3.2616 no 4_554
H3B C8 3.3507 no 2_555
H3B C9 3.3508 no 2_555
H3B H8A 3.2644 no 2_555
H3B H8B 2.9685 no 2_555
H3B H9A 2.5881 no 2_555
H3B H10B 3.3491 no 2_555
H4A F5 3.3540 no 1_655
H4A F6 2.7158 no 1_655
H4A C9 3.5650 no 2_555
H4A C10 3.5689 no 2_555
H4A H1B 3.1806 no 4_555
H4A H1C 3.3057 no 4_555
H4A H2A 3.3396 no 4_555
H4A H2B 3.2496 no 4_555
H4A H9A 2.6377 no 2_555
H4A H10A 2.8205 no 2_555
H4B P1 3.5369 no 1_655
H4B F2 3.5065 no 1_655
H4B F5 2.4709 no 1_655
H4B F6 3.0252 no 1_655
H4B C7 3.5681 no 3_656
H4B H7A 2.9313 no 3_656
H4B H7B 3.2817 no 3_656
H5A F2 3.5387 no 4_555
H5A F3 2.6284 no 4_555
H5A C2 3.4994 no 4_555
H5A H1C 3.4110 no 4_555
H5A H2A 2.6227 no 4_555
H5A H2B 3.5725 no 4_555
H5A H7A 2.9817 no 3_656
H5A H8B 3.0507 no 3_656
H5A H10A 3.5748 no 2_555
H5A H10B 3.3602 no 3_656
H5B F2 3.0255 no 4_555
H5B F3 3.2048 no 4_555
H5B C10 3.2690 no 2_555
H5B H1C 3.3596 no 4_555
H5B H10A 2.3251 no 2_555
H5B H10B 3.5665 no 2_555
H6A F6 3.3450 no 4_555
H6A H8A 3.0864 no 3_556
H6A H9A 3.4717 no 3_556
H6B F3 3.0069 no 4_555
H6B F6 3.2756 no 4_555
H6B O6 2.8493 no 3_656
H6B C12 2.9898 no 3_656
H6B H7A 3.1677 no 3_656
H6B H10B 3.5204 no 3_656
H6B H12B 2.7238 no 3_656
H6B H12C 2.9171 no 3_656
H7A F5 3.4314 no 3_556
H7A O3 2.7024 no 3_656
H7A C4 3.5391 no 3_656
H7A C5 3.2147 no 3_656
H7A C6 3.3414 no 3_656
H7A H4B 2.9313 no 3_656
H7A H5A 2.9817 no 3_656
H7A H6B 3.1677 no 3_656
H7A H7A 3.0797 no 3_656
H7A H12C 3.0002 no 3_656
H7B F5 2.6842 no 3_556
H7B C8 3.4616 no 3_556
H7B C9 3.2478 no 3_556
H7B C12 3.2770 no 3_656
H7B H4B 3.2817 no 3_656
H7B H8A 2.9316 no 3_556
H7B H9A 3.4328 no 3_556
H7B H9B 2.5187 no 3_556
H7B H12B 3.1854 no 3_656
H7B H12C 2.5830 no 3_656
H8A F4 3.1625 no 3_556
H8A F5 2.9813 no 3_556
H8A O4 2.8562 no 3_556
H8A C7 3.2748 no 3_556
H8A C8 3.2804 no 3_556
H8A H3B 3.2644 no 2_545
H8A H6A 3.0864 no 3_556
H8A H7B 2.9316 no 3_556
H8A H8A 2.8353 no 3_556
H8A H9B 3.4459 no 3_556
H8B F5 3.3314 no 3_556
H8B H2A 3.1315 no 2_545
H8B H3B 2.9685 no 2_545
H8B H5A 3.0507 no 3_656
H9A O2 3.5016 no 2_545
H9A C1 3.4009 no 3_555
H9A C3 3.4069 no 2_545
H9A C4 3.4372 no 2_545
H9A H1B 2.6614 no 3_555
H9A H1C 3.3846 no 3_555
H9A H3B 2.5881 no 2_545
H9A H4A 2.6377 no 2_545
H9A H6A 3.4717 no 3_556
H9A H7B 3.4328 no 3_556
H9B C1 3.4096 no 3_555
H9B C7 3.4029 no 3_556
H9B H1A 3.3532 no 3_555
H9B H1B 2.7184 no 3_555
H9B H7B 2.5187 no 3_556
H9B H8A 3.4459 no 3_556
H9B H12B 3.5600 no 1_455
H9B H12C 3.5707 no 1_455
H10A F2 3.3974 no 3_555
H10A O2 3.1133 no 2_545
H10A C1 3.5677 no 3_555
H10A C4 3.1425 no 2_545
H10A C5 3.0836 no 2_545
H10A H1B 3.4532 no 3_555
H10A H1C 2.8943 no 3_555
H10A H4A 2.8205 no 2_545
H10A H5A 3.5748 no 2_545
H10A H5B 2.3251 no 2_545
H10B F3 2.7233 no 2_545
H10B O2 3.3271 no 2_545
H10B H2A 3.1360 no 2_545
H10B H3B 3.3491 no 2_545
H10B H5A 3.3602 no 3_656
H10B H5B 3.5665 no 2_545
H10B H6B 3.5204 no 3_656
H11A F3 2.9700 no 2_545
H11A F4 2.7510 no 2_545
H11A F6 3.2711 no 2_545
H11A H2B 2.9798 no 3_655
H11A H3A 3.0500 no 3_655
H11B F2 3.2232 no 3_555
H11B H3A 3.2317 no 3_655
H11B H12A 2.9204 no 3_655
H12A O1 3.1873 no 3_655
H12A C1 3.4857 no 3_655
H12A C12 3.4157 no 3_655
H12A H1A 3.5131 no 3_655
H12A H1B 3.1615 no 3_655
H12A H2B 3.4845 no 3_655
H12A H11B 2.9204 no 3_655
H12A H12A 2.4837 no 3_655
H12B F6 3.0677 no 2_545
H12B O1 3.2197 no 3_655
H12B C1 3.1839 no 3_655
H12B C2 3.4213 no 3_655
H12B C6 3.4641 no 3_656
H12B H1A 3.5146 no 3_655
H12B H1B 2.4844 no 3_655
H12B H2B 2.7781 no 3_655
H12B H6B 2.7238 no 3_656
H12B H7B 3.1854 no 3_656
H12B H9B 3.5600 no 1_655
H12C F5 3.0521 no 1_655
H12C C6 3.4755 no 3_656
H12C C7 3.1155 no 3_656
H12C H1B 3.3791 no 3_655
H12C H6B 2.9171 no 3_656
H12C H7A 3.0002 no 3_656
H12C H7B 2.5830 no 3_656
H12C H9B 3.5707 no 1_655

loop_
_geom_torsion_atom_site_label_1
_geom_torsion_atom_site_label_2
_geom_torsion_atom_site_label_3
_geom_torsion_atom_site_label_4
_geom_torsion
_geom_torsion_publ_flag
F2 P1 F1 Na1 151.9(4) no
F3 P1 F1 Na1 61.5(4) no
F4 P1 F1 Na1 -27.3(4) no
F5 P1 F1 Na1 -117.0(4) no
F1 Na1 O1 C1 -44.59(14) no
F1 Na1 O1 C2 84.60(12) no
O1 Na1 F1 P1 -110.0(4) no
F1 Na1 O2 C3 -93.72(13) no
F1 Na1 O2 C4 134.31(13) no
O2 Na1 F1 P1 -44.3(4) no
F1 Na1 O3 C5 -75.97(15) no
F1 Na1 O3 C6 54.20(15) no
O3 Na1 F1 P1 25.3(4) no
F1 Na1 O4 C7 -134.85(13) no
F1 Na1 O4 C8 89.46(13) no
O4 Na1 F1 P1 87.1(4) no
F1 Na1 O5 C9 -63.10(13) no
F1 Na1 O5 C10 167.83(15) no
O5 Na1 F1 P1 155.5(4) no
F1 Na1 O6 C11 -6.8(3) no
F1 Na1 O6 C12 124.62(18) no
O6 Na1 F1 P1 -173.0(3) no
O1 Na1 O2 C3 -15.82(11) no
O1 Na1 O2 C4 -147.79(14) no
O2 Na1 O1 C1 -147.69(15) no
O2 Na1 O1 C2 -18.50(10) no
O1 Na1 O3 C5 29.31(18) no
O1 Na1 O3 C6 159.49(11) no
O3 Na1 O1 C1 -163.57(11) no
O3 Na1 O1 C2 -34.38(17) no
O1 Na1 O4 C7 168.72(19) no
O1 Na1 O4 C8 33.0(3) no
O4 Na1 O1 C1 12.4(4) no
O4 Na1 O1 C2 141.6(2) no
O1 Na1 O5 C9 -145.13(12) no
O1 Na1 O5 C10 85.81(14) no
O5 Na1 O1 C1 38.73(14) no
O5 Na1 O1 C2 167.92(11) no
O1 Na1 O6 C11 -69.78(13) no
O1 Na1 O6 C12 61.65(14) no
O6 Na1 O1 C1 106.56(14) no
O6 Na1 O1 C2 -124.25(12) no
O2 Na1 O3 C5 13.45(11) no
O2 Na1 O3 C6 143.63(13) no
O3 Na1 O2 C3 151.83(13) no
O3 Na1 O2 C4 19.86(11) no
O2 Na1 O4 C7 -36.09(17) no
O2 Na1 O4 C8 -171.78(10) no
O4 Na1 O2 C3 173.31(10) no
O4 Na1 O2 C4 41.34(17) no
O2 Na1 O6 C11 -134.93(12) no
O2 Na1 O6 C12 -3.51(16) no
O6 Na1 O2 C3 60.96(13) no
O6 Na1 O2 C4 -71.01(13) no
O3 Na1 O4 C7 -14.45(11) no
O3 Na1 O4 C8 -150.13(13) no
O4 Na1 O3 C5 -149.16(14) no
O4 Na1 O3 C6 -18.98(11) no
O3 Na1 O5 C9 55.45(15) no
O3 Na1 O5 C10 -73.61(17) no
O5 Na1 O3 C5 -179.70(11) no
O5 Na1 O3 C6 -49.52(16) no
O3 Na1 O6 C11 156.79(12) no
O3 Na1 O6 C12 -71.79(15) no
O6 Na1 O3 C5 113.74(13) no
O6 Na1 O3 C6 -116.08(12) no
O4 Na1 O5 C9 25.27(10) no
O4 Na1 O5 C10 -103.79(14) no
O5 Na1 O4 C7 140.25(14) no
O5 Na1 O4 C8 4.57(11) no
O4 Na1 O6 C11 89.60(13) no
O4 Na1 O6 C12 -138.98(14) no
O6 Na1 O4 C7 77.47(13) no
O6 Na1 O4 C8 -58.21(13) no
O5 Na1 O6 C11 27.11(12) no
O5 Na1 O6 C12 158.53(16) no
O6 Na1 O5 C9 134.43(13) no
O6 Na1 O5 C10 5.37(12) no
Na1 O1 C2 C3 48.8(3) no
C1 O1 C2 C3 -179.3(3) no
Na1 O2 C3 C2 46.5(3) no
Na1 O2 C4 C5 -49.2(3) no
C3 O2 C4 C5 178.6(2) no
C4 O2 C3 C2 178.0(2) no
Na1 O3 C5 C4 -43.2(3) no
Na1 O3 C6 C7 48.2(3) no
C5 O3 C6 C7 179.3(2) no
C6 O3 C5 C4 -174.6(2) no
Na1 O4 C7 C6 43.7(3) no
Na1 O4 C8 C9 -31.7(3) no
C7 O4 C8 C9 -167.8(3) no
C8 O4 C7 C6 -179.4(3) no
Na1 O5 C9 C8 -53.8(3) no
Na1 O5 C10 C11 -35.8(4) no
C9 O5 C10 C11 -162.6(3) no
C10 O5 C9 C8 75.6(4) no
Na1 O6 C11 C10 -56.3(3) no
C12 O6 C11 C10 167.0(3) no
O1 C2 C3 O2 -64.0(3) no
O2 C4 C5 O3 61.0(3) no
O3 C6 C7 O4 -59.9(3) no
O4 C8 C9 O5 57.3(4) no
O5 C10 C11 O6 62.3(4) no
